data_7704036
loop_
_publ_author_name
'Sarada, Ganguri'
'Kim, Ahreum'
'Kim, Dongwon'
'Jung, Ok-Sang'

_publ_section_title
;
 Diverse anion exchange of pliable
 [X<sub>2</sub>@Pd<sub>3</sub>L<sub>4</sub>]<sup>4+</sup> double cages: a
 molecular ruler for recognition of polyatomic anions.
;
_journal_issue 19
_journal_name_full 'Dalton transactions (Cambridge, England : 2003)'
_journal_page_first 6183
_journal_page_last 6190
_journal_paper_doi 10.1039/d0dt01027h
_journal_volume 49
_journal_year 2020
_chemical_formula_sum 'C92 H92 F36 N12 O16 P6 Pd3'
_chemical_formula_weight 2810.79
_space_group_crystal_system monoclinic
_space_group_IT_number 12
_space_group_name_Hall '-C 2y'
_space_group_name_H-M_alt 'C 1 2/m 1'
_atom_sites_solution_hydrogens mixed
_audit_creation_method SHELXL-2018/3
_audit_update_record
;
2020-04-06 deposited with the CCDC.	2020-04-09 downloaded from the CCDC.
;
_cell_angle_alpha 90
_cell_angle_beta 93.09(3)
_cell_angle_gamma 90
_cell_formula_units_Z 2
_cell_length_a 17.463(4)
_cell_length_b 42.738(9)
_cell_length_c 9.1170(18)
_cell_measurement_reflns_used 77518
_cell_measurement_temperature 293(2)
_cell_measurement_theta_max 33.749
_cell_measurement_theta_min 0.458
_cell_volume 6794(3)
_computing_cell_refinement 'HKL3000sm (Otwinowski & Minor, 1997)'
_computing_data_collection 'PAL BL2D-SMDC Program (Shin et. al, 2016)'
_computing_data_reduction 'HKL3000sm (Otwinowski & Minor, 1997)'
_computing_molecular_graphics 'Mercury 3.10'
_computing_publication_material CIFTAB
_computing_structure_refinement SHELXL
_computing_structure_solution 'SHELXT 2018/2 (Sheldrick, 2018)'
_diffrn_ambient_temperature 293(2)
_diffrn_measured_fraction_theta_full 0.899
_diffrn_measured_fraction_theta_max 0.899
_diffrn_measurement_device_type 'Rayonix MX225HS CCD area detector'
_diffrn_measurement_method 'omega scan'
_diffrn_radiation_type synchrotron
_diffrn_radiation_wavelength 0.800
_diffrn_reflns_av_R_equivalents 0.0550
_diffrn_reflns_av_unetI/netI 0.0447
_diffrn_reflns_Laue_measured_fraction_full 0.899
_diffrn_reflns_Laue_measured_fraction_max 0.899
_diffrn_reflns_limit_h_max 20
_diffrn_reflns_limit_h_min -20
_diffrn_reflns_limit_k_max 50
_diffrn_reflns_limit_k_min -50
_diffrn_reflns_limit_l_max 10
_diffrn_reflns_limit_l_min -10
_diffrn_reflns_number 18274
_diffrn_reflns_point_group_measured_fraction_full 0.899
_diffrn_reflns_point_group_measured_fraction_max 0.899
_diffrn_reflns_theta_full 27.996
_diffrn_reflns_theta_max 27.996
_diffrn_reflns_theta_min 1.420
_diffrn_source 'PLSII 2D bending magnet'
_exptl_absorpt_coefficient_mu 0.770
_exptl_absorpt_correction_T_max 1.000
_exptl_absorpt_correction_T_min 0.764
_exptl_absorpt_correction_type empirical
_exptl_absorpt_process_details 'HKL3000sm Scalepack(Otwinowski et.al,2003)'
_exptl_crystal_colour colorless
_exptl_crystal_density_diffrn 1.374
_exptl_crystal_description block
_exptl_crystal_F_000 2816
_exptl_crystal_size_max 0.210
_exptl_crystal_size_mid 0.080
_exptl_crystal_size_min 0.050
_refine_diff_density_max 1.776
_refine_diff_density_min -1.093
_refine_diff_density_rms 0.094
_refine_ls_extinction_method none
_refine_ls_goodness_of_fit_ref 2.123
_refine_ls_hydrogen_treatment constr
_refine_ls_matrix_type full
_refine_ls_number_parameters 382
_refine_ls_number_reflns 5261
_refine_ls_number_restraints 377
_refine_ls_restrained_S_all 2.172
_refine_ls_R_factor_all 0.1302
_refine_ls_R_factor_gt 0.1115
_refine_ls_shift/su_max 0.000
_refine_ls_shift/su_mean 0.000
_refine_ls_structure_factor_coef Fsqd
_refine_ls_weighting_details 'w=1/[\s^2^(Fo^2^)+(0.1000P)^2^] where P=(Fo^2^+2Fc^2^)/3'
_refine_ls_weighting_scheme calc
_refine_ls_wR_factor_gt 0.3264
_refine_ls_wR_factor_ref 0.3340
_reflns_Friedel_coverage 0.000
_reflns_number_gt 3723
_reflns_number_total 5261
_reflns_threshold_expression 'I > 2\s(I)'
_cod_data_source_file d0dt01027h2.cif
_cod_data_source_block PF66
_cod_depositor_comments 'Adding full bibliography for 7704033--7704041.cif.'
_cod_original_sg_symbol_H-M 'C 2/m'
_cod_database_code 7704036
_shelx_shelxl_version_number 2018/3
_shelx_space_group_comment
;
The symmetry employed for this shelxl refinement is uniquely defined
by the following loop, which should always be used as a source of
symmetry information in preference to the above space-group names.
They are only intended as comments.
;
_shelx_estimated_absorpt_t_min 0.855
_shelx_estimated_absorpt_t_max 0.963

loop_
_space_group_symop_operation_xyz
'x, y, z'
'-x, y, -z'
'x+1/2, y+1/2, z'
'-x+1/2, y+1/2, -z'
'-x, -y, -z'
'x, -y, z'
'-x+1/2, -y+1/2, -z'
'x+1/2, -y+1/2, z'

loop_
_atom_site_label
_atom_site_type_symbol
_atom_site_fract_x
_atom_site_fract_y
_atom_site_fract_z
_atom_site_U_iso_or_equiv
_atom_site_adp_type
_atom_site_occupancy
_atom_site_site_symmetry_order
_atom_site_calc_flag
_atom_site_refinement_flags_posn
_atom_site_refinement_flags_adp
_atom_site_refinement_flags_occupancy
_atom_site_disorder_assembly
_atom_site_disorder_group
Pd1 Pd 0.000000 0.000000 0.500000 0.0693(4) Uani 1 4 d S TU P . .
F1 F 0.000000 0.1472(3) 0.500000 0.253(7) Uani 1 2 d S TU P . .
Pd2 Pd 0.000000 0.22637(2) 0.500000 0.1159(6) Uani 1 2 d S TU P . .
O1 O -0.0972(4) 0.08229(14) 0.0673(7) 0.1002(18) Uani 1 1 d . U . . .
O3 O -0.1168(8) 0.05493(18) -0.1407(9) 0.202(5) Uani 1 1 d . U . . .
O5 O 0.2328(4) 0.08274(15) 0.4030(7) 0.1028(18) Uani 1 1 d . U . . .
O6 O 0.3402(4) 0.05745(16) 0.3727(12) 0.158(4) Uani 1 1 d . U . . .
N1 N -0.0411(5) 0.22628(16) 0.2899(11) 0.122(3) Uani 1 1 d . U . . .
N2 N -0.0420(5) 0.000000 0.2854(9) 0.073(2) Uani 1 2 d S TU P . .
N4 N 0.1067(5) 0.22681(16) 0.4309(10) 0.107(2) Uani 1 1 d . U . . .
N5 N 0.1085(6) 0.000000 0.4478(9) 0.085(2) Uani 1 2 d S TU P . .
C1 C 0.1356(7) 0.2525(3) 0.3846(12) 0.119(3) Uani 1 1 d . U . . .
H1 H 0.108913 0.271164 0.392929 0.143 Uiso 1 1 calc R U . . .
C2 C 0.2110(7) 0.2523(3) 0.3185(12) 0.123(3) Uani 1 1 d . U . . .
H2 H 0.230206 0.270664 0.279475 0.147 Uiso 1 1 calc R U . . .
C3 C 0.2525(7) 0.2251(2) 0.3146(14) 0.123(3) Uani 1 1 d . U . . .
H3 H 0.300449 0.224537 0.275001 0.148 Uiso 1 1 calc R U . . .
C4 C 0.2192(7) 0.1981(2) 0.3736(13) 0.118(3) Uani 1 1 d . U . . .
C5 C 0.1461(6) 0.2003(2) 0.4275(12) 0.113(3) Uani 1 1 d . U . . .
H5 H 0.123808 0.182186 0.462750 0.135 Uiso 1 1 calc R U . . .
C6 C 0.2680(6) 0.1694(2) 0.3770(13) 0.118(3) Uani 1 1 d . U . . .
H6AB H 0.307939 0.171681 0.454361 0.142 Uiso 1 1 calc R U . . .
H6A H 0.292691 0.167792 0.284571 0.142 Uiso 1 1 calc R U . . .
C7 C 0.2233(6) 0.1381(2) 0.4031(13) 0.109(3) Uani 1 1 d . U . . .
H7AB H 0.204724 0.137889 0.501447 0.131 Uiso 1 1 calc R U . . .
H7A H 0.179614 0.136461 0.333286 0.131 Uiso 1 1 calc R U . . .
C8 C 0.2754(7) 0.1118(2) 0.3846(14) 0.117(3) Uani 1 1 d . U . . .
H8AB H 0.318033 0.112999 0.457037 0.140 Uiso 1 1 calc R U . . .
H8A H 0.295571 0.112507 0.287625 0.140 Uiso 1 1 calc R U . . .
C9 C 0.2736(7) 0.0571(2) 0.3896(14) 0.111(3) Uani 1 1 d . U . . .
C10 C 0.1521(5) 0.0277(2) 0.4303(9) 0.084(2) Uani 1 1 d . U . . .
H10 H 0.127523 0.046908 0.437939 0.101 Uiso 1 1 calc R U . . .
C11 C 0.2270(5) 0.0277(2) 0.4033(9) 0.086(2) Uani 1 1 d . U . . .
C12 C 0.2666(9) 0.000000 0.3847(14) 0.102(4) Uani 1 2 d S TU P . .
H12 H 0.317543 0.000000 0.359967 0.123 Uiso 1 2 d R U P . .
C24 C -0.0514(6) 0.2536(2) 0.2165(14) 0.120(3) Uani 1 1 d . U . . .
H24 H -0.033127 0.272044 0.259567 0.145 Uiso 1 1 calc R U . . .
C25 C -0.0870(7) 0.2546(3) 0.0846(13) 0.120(3) Uani 1 1 d . U . . .
H25 H -0.101612 0.273759 0.043701 0.144 Uiso 1 1 calc R U . . .
C26 C -0.1028(6) 0.2267(2) 0.0058(14) 0.116(3) Uani 1 1 d . U . . .
H26 H -0.120649 0.227217 -0.092067 0.139 Uiso 1 1 calc R U . . .
C27 C -0.0909(6) 0.1985(2) 0.0783(12) 0.113(3) Uani 1 1 d . U . . .
C28 C -0.0575(6) 0.1989(2) 0.2153(12) 0.116(3) Uani 1 1 d . U . . .
H28 H -0.045085 0.180012 0.260950 0.139 Uiso 1 1 calc R U . . .
C29 C -0.1130(7) 0.1691(2) -0.0036(12) 0.126(3) Uani 1 1 d . U . . .
H29A H -0.085027 0.168008 -0.092475 0.152 Uiso 1 1 calc R U . . .
H29B H -0.167297 0.169840 -0.032155 0.152 Uiso 1 1 calc R U . . .
C30 C -0.0961(8) 0.1387(2) 0.0901(13) 0.137(4) Uani 1 1 d . U . . .
H30A H -0.128587 0.137862 0.172958 0.164 Uiso 1 1 calc R U . . .
H30B H -0.042854 0.138224 0.126568 0.164 Uiso 1 1 calc R U . . .
C31 C -0.1145(8) 0.11021(19) -0.0205(13) 0.125(4) Uani 1 1 d . U . . .
H31A H -0.167903 0.110440 -0.055596 0.150 Uiso 1 1 calc R U . . .
H31B H -0.082506 0.111202 -0.104117 0.150 Uiso 1 1 calc R U . . .
C32 C -0.1008(8) 0.0570(2) -0.0105(13) 0.118(3) Uani 1 1 d . U . . .
C33 C -0.0561(5) 0.0261(2) 0.2150(9) 0.087(2) Uani 1 1 d . U . . .
H33 H -0.044623 0.044856 0.263453 0.104 Uiso 1 1 calc R U . . .
C34 C -0.0870(6) 0.0275(2) 0.0725(10) 0.091(2) Uani 1 1 d . U . . .
C35 C -0.1043(8) 0.000000 0.0029(14) 0.093(3) Uani 1 2 d S TU P . .
H35 H -0.127899 0.000000 -0.090990 0.112 Uiso 1 2 d R U P . .
P2 P 0.3302(3) 0.16281(9) 0.8948(6) 0.1803(18) Uani 1 1 d . U . . .
F7 F 0.2968(5) 0.18949(17) 0.9847(12) 0.189(3) Uani 1 1 d . U . . .
F8 F 0.3836(6) 0.18833(16) 0.8218(9) 0.191(3) Uani 1 1 d . U . . .
F9 F 0.3678(10) 0.1366(2) 0.8040(19) 0.325(7) Uani 1 1 d . U . . .
F10 F 0.2852(5) 0.13847(17) 0.9762(12) 0.200(4) Uani 1 1 d . U . . .
F11 F 0.4007(7) 0.1592(3) 1.0080(17) 0.284(6) Uani 1 1 d . U . . .
F12 F 0.2557(8) 0.1695(3) 0.7749(11) 0.254(5) Uani 1 1 d . U . . .
P1 P 0.000000 0.11100(9) 0.500000 0.1137(13) Uani 1 2 d S TU P . .
F2 F 0.0806(5) 0.11079(16) 0.5798(8) 0.158(3) Uani 1 1 d . U . . .
F3 F 0.000000 0.0760(3) 0.500000 0.192(5) Uani 1 2 d S TU P . .
F5 F 0.0369(5) 0.1148(3) 0.3548(10) 0.222(4) Uani 1 1 d . U . . .

loop_
_atom_site_aniso_label
_atom_site_aniso_U_11
_atom_site_aniso_U_22
_atom_site_aniso_U_33
_atom_site_aniso_U_23
_atom_site_aniso_U_13
_atom_site_aniso_U_12
Pd1 0.0546(8) 0.0833(8) 0.0695(7) 0.000 -0.0019(5) 0.000
F1 0.226(16) 0.138(9) 0.382(19) 0.000 -0.101(13) 0.000
Pd2 0.1230(12) 0.0769(8) 0.1418(12) 0.000 -0.0482(9) 0.000
O1 0.119(5) 0.085(4) 0.093(4) 0.008(3) -0.031(3) -0.015(3)
O3 0.377(15) 0.123(6) 0.092(5) 0.019(4) -0.096(7) -0.040(6)
O5 0.084(4) 0.104(4) 0.120(5) -0.001(3) 0.001(3) -0.015(3)
O6 0.066(5) 0.127(6) 0.285(12) 0.027(5) 0.036(6) 0.002(3)
N1 0.116(7) 0.076(5) 0.167(7) 0.017(4) -0.064(6) -0.004(4)
N2 0.057(5) 0.088(6) 0.074(5) 0.000 0.011(4) 0.000
N4 0.104(5) 0.072(4) 0.138(6) 0.007(4) -0.041(4) -0.011(3)
N5 0.112(6) 0.080(5) 0.061(4) 0.000 -0.022(4) 0.000
C1 0.134(7) 0.091(6) 0.125(7) -0.002(5) -0.054(6) -0.015(5)
C2 0.146(8) 0.092(6) 0.123(7) 0.021(5) -0.052(6) -0.034(6)
C3 0.110(7) 0.109(6) 0.147(8) 0.010(6) -0.024(6) -0.031(5)
C4 0.121(7) 0.090(5) 0.138(7) 0.019(5) -0.033(6) -0.020(5)
C5 0.113(7) 0.088(5) 0.133(7) 0.016(5) -0.023(6) -0.022(5)
C6 0.095(7) 0.111(6) 0.148(8) 0.014(6) -0.007(6) -0.013(5)
C7 0.072(6) 0.107(6) 0.146(8) 0.007(5) -0.019(5) -0.004(4)
C8 0.097(7) 0.106(6) 0.147(8) 0.015(5) -0.004(6) -0.019(5)
C9 0.073(6) 0.118(6) 0.141(8) 0.008(5) 0.001(6) -0.001(5)
C10 0.057(5) 0.102(5) 0.092(5) 0.007(4) -0.010(4) -0.004(4)
C11 0.053(5) 0.115(6) 0.089(5) 0.015(4) 0.001(4) -0.003(4)
C12 0.081(8) 0.117(8) 0.108(9) 0.000 0.000(7) 0.000
C24 0.116(8) 0.081(5) 0.158(8) 0.000(5) -0.043(6) 0.004(5)
C25 0.120(8) 0.095(6) 0.144(8) 0.027(5) -0.022(6) 0.001(5)
C26 0.085(7) 0.111(6) 0.144(8) 0.026(5) -0.049(6) -0.010(4)
C27 0.101(7) 0.091(5) 0.140(7) 0.014(5) -0.045(5) -0.012(5)
C28 0.123(8) 0.085(5) 0.132(7) 0.014(5) -0.051(6) -0.001(5)
C29 0.150(9) 0.104(6) 0.120(7) 0.020(5) -0.047(6) -0.001(6)
C30 0.182(10) 0.089(5) 0.131(7) 0.033(5) -0.069(7) -0.017(6)
C31 0.172(10) 0.086(6) 0.111(7) 0.011(4) -0.049(7) -0.012(5)
C32 0.150(9) 0.102(6) 0.097(6) 0.013(5) -0.048(6) -0.017(5)
C33 0.089(6) 0.088(5) 0.083(5) -0.002(4) -0.005(4) -0.013(4)
C34 0.095(6) 0.096(5) 0.080(5) 0.005(4) -0.015(4) -0.004(4)
C35 0.105(9) 0.100(8) 0.074(7) 0.000 0.000(6) 0.000
P2 0.233(5) 0.093(2) 0.213(4) 0.018(3) -0.015(4) -0.021(3)
F7 0.168(8) 0.125(5) 0.271(9) -0.027(5) -0.018(6) -0.024(4)
F8 0.264(10) 0.127(5) 0.179(7) 0.018(4) -0.006(6) -0.072(5)
F9 0.430(16) 0.113(6) 0.458(16) -0.051(8) 0.257(12) -0.060(7)
F10 0.176(8) 0.124(5) 0.303(11) 0.058(6) 0.032(7) -0.004(4)
F11 0.166(9) 0.288(12) 0.388(14) 0.190(10) -0.068(9) -0.023(7)
F12 0.322(12) 0.239(9) 0.190(8) 0.026(7) -0.102(8) -0.118(8)
P1 0.098(3) 0.111(3) 0.129(3) 0.000 -0.022(2) 0.000
F2 0.113(6) 0.231(8) 0.126(5) -0.014(4) -0.027(4) -0.004(4)
F3 0.236(14) 0.128(7) 0.209(11) 0.000 -0.028(9) 0.000
F5 0.118(7) 0.405(13) 0.140(6) 0.120(6) -0.029(4) -0.058(6)

loop_
_atom_type_symbol
_atom_type_description
_atom_type_scat_dispersion_real
_atom_type_scat_dispersion_imag
_atom_type_scat_source
C C 0.0047 0.0022 'International Tables Vol C Tables 4.2.6.8 and 6.1.1.4'
H H 0.0000 0.0000 'International Tables Vol C Tables 4.2.6.8 and 6.1.1.4'
F F 0.0231 0.0138 'International Tables Vol C Tables 4.2.6.8 and 6.1.1.4'
N N 0.0089 0.0045 'International Tables Vol C Tables 4.2.6.8 and 6.1.1.4'
O O 0.0150 0.0081 'International Tables Vol C Tables 4.2.6.8 and 6.1.1.4'
P P 0.1264 0.1222 'International Tables Vol C Tables 4.2.6.8 and 6.1.1.4'
Pd Pd -0.7364 1.2670 'International Tables Vol C Tables 4.2.6.8 and 6.1.1.4'

loop_
_geom_angle_atom_site_label_1
_geom_angle_atom_site_label_2
_geom_angle_atom_site_label_3
_geom_angle
_geom_angle_site_symmetry_1
_geom_angle_site_symmetry_3
_geom_angle_publ_flag
N5 Pd1 N5 180.0 5_556 . ?
N5 Pd1 N2 86.1(3) 5_556 . ?
N5 Pd1 N2 93.9(3) . . ?
N5 Pd1 N2 93.9(3) 5_556 5_556 ?
N5 Pd1 N2 86.1(3) . 5_556 ?
N2 Pd1 N2 180.0 . 5_556 ?
N4 Pd2 N4 178.9(4) . 2_556 ?
N4 Pd2 N1 90.5(4) . 2_556 ?
N4 Pd2 N1 89.5(4) 2_556 2_556 ?
N4 Pd2 N1 89.5(4) . . ?
N4 Pd2 N1 90.5(4) 2_556 . ?
N1 Pd2 N1 179.8(4) 2_556 . ?
C32 O1 C31 112.3(7) . . ?
C9 O5 C8 114.7(9) . . ?
C24 N1 C28 118.1(10) . . ?
C24 N1 Pd2 120.1(7) . . ?
C28 N1 Pd2 121.8(6) . . ?
C33 N2 C33 117.8(10) 6 . ?
C33 N2 Pd1 121.1(5) 6 . ?
C33 N2 Pd1 121.1(5) . . ?
C1 N4 C5 120.5(12) . . ?
C1 N4 Pd2 120.0(8) . . ?
C5 N4 Pd2 119.5(7) . . ?
C10 N5 C10 112.8(12) . 6 ?
C10 N5 Pd1 123.6(6) . . ?
C10 N5 Pd1 123.6(6) 6 . ?
N4 C1 C2 120.3(11) . . ?
N4 C1 H1 119.9 . . ?
C2 C1 H1 119.9 . . ?
C3 C2 C1 119.8(10) . . ?
C3 C2 H2 120.1 . . ?
C1 C2 H2 120.1 . . ?
C2 C3 C4 117.1(13) . . ?
C2 C3 H3 121.5 . . ?
C4 C3 H3 121.5 . . ?
C5 C4 C3 118.8(11) . . ?
C5 C4 C6 125.4(9) . . ?
C3 C4 C6 115.7(12) . . ?
N4 C5 C4 123.4(10) . . ?
N4 C5 H5 118.3 . . ?
C4 C5 H5 118.3 . . ?
C4 C6 C7 114.5(10) . . ?
C4 C6 H6AB 108.6 . . ?
C7 C6 H6AB 108.6 . . ?
C4 C6 H6A 108.6 . . ?
C7 C6 H6A 108.6 . . ?
H6AB C6 H6A 107.6 . . ?
C8 C7 C6 108.7(10) . . ?
C8 C7 H7AB 110.0 . . ?
C6 C7 H7AB 110.0 . . ?
C8 C7 H7A 110.0 . . ?
C6 C7 H7A 110.0 . . ?
H7AB C7 H7A 108.3 . . ?
C7 C8 O5 108.5(10) . . ?
C7 C8 H8AB 110.0 . . ?
O5 C8 H8AB 110.0 . . ?
C7 C8 H8A 110.0 . . ?
O5 C8 H8A 110.0 . . ?
H8AB C8 H8A 108.4 . . ?
O6 C9 O5 122.7(10) . . ?
O6 C9 C11 124.2(10) . . ?
O5 C9 C11 113.0(10) . . ?
C11 C10 N5 123.5(9) . . ?
C11 C10 H10 118.2 . . ?
N5 C10 H10 118.2 . . ?
C10 C11 C12 121.4(10) . . ?
C10 C11 C9 123.3(9) . . ?
C12 C11 C9 115.3(11) . . ?
C11 C12 C11 117.3(14) 6 . ?
C11 C12 H12 121.3 6 . ?
C11 C12 H12 121.3 . . ?
C25 C24 N1 121.4(10) . . ?
C25 C24 H24 119.3 . . ?
N1 C24 H24 119.3 . . ?
C24 C25 C26 120.2(10) . . ?
C24 C25 H25 119.9 . . ?
C26 C25 H25 119.9 . . ?
C27 C26 C25 118.2(11) . . ?
C27 C26 H26 120.9 . . ?
C25 C26 H26 120.9 . . ?
C28 C27 C26 118.4(10) . . ?
C28 C27 C29 123.9(9) . . ?
C26 C27 C29 117.6(10) . . ?
C27 C28 N1 122.5(9) . . ?
C27 C28 H28 118.8 . . ?
N1 C28 H28 118.8 . . ?
C27 C29 C30 112.6(9) . . ?
C27 C29 H29A 109.1 . . ?
C30 C29 H29A 109.1 . . ?
C27 C29 H29B 109.1 . . ?
C30 C29 H29B 109.1 . . ?
H29A C29 H29B 107.8 . . ?
C29 C30 C31 105.1(8) . . ?
C29 C30 H30A 110.7 . . ?
C31 C30 H30A 110.7 . . ?
C29 C30 H30B 110.7 . . ?
C31 C30 H30B 110.7 . . ?
H30A C30 H30B 108.8 . . ?
O1 C31 C30 104.4(8) . . ?
O1 C31 H31A 110.9 . . ?
C30 C31 H31A 110.9 . . ?
O1 C31 H31B 110.9 . . ?
C30 C31 H31B 110.9 . . ?
H31A C31 H31B 108.9 . . ?
O3 C32 O1 127.2(9) . . ?
O3 C32 C34 117.4(10) . . ?
O1 C32 C34 115.4(9) . . ?
N2 C33 C34 123.5(9) . . ?
N2 C33 H33 118.3 . . ?
C34 C33 H33 118.3 . . ?
C35 C34 C33 117.9(9) . . ?
C35 C34 C32 118.0(9) . . ?
C33 C34 C32 124.0(9) . . ?
C34 C35 C34 119.3(13) . 6 ?
C34 C35 H35 120.4 . . ?
C34 C35 H35 120.4 6 . ?
F10 P2 F7 91.5(6) . . ?
F10 P2 F9 90.6(5) . . ?
F7 P2 F9 177.2(7) . . ?
F10 P2 F11 91.2(6) . . ?
F7 P2 F11 91.7(8) . . ?
F9 P2 F11 86.6(10) . . ?
F10 P2 F8 174.6(6) . . ?
F7 P2 F8 87.9(5) . . ?
F9 P2 F8 89.8(6) . . ?
F11 P2 F8 83.4(6) . . ?
F10 P2 F12 91.8(6) . . ?
F7 P2 F12 85.3(6) . . ?
F9 P2 F12 96.3(10) . . ?
F11 P2 F12 175.8(6) . . ?
F8 P2 F12 93.5(5) . . ?
F3 P1 F5 96.2(5) . . ?
F3 P1 F5 96.2(5) . 2_556 ?
F5 P1 F5 167.5(9) . 2_556 ?
F3 P1 F1 180.0 . . ?
F5 P1 F1 83.8(5) . . ?
F5 P1 F1 83.8(5) 2_556 . ?
F3 P1 F2 89.7(3) . . ?
F5 P1 F2 89.6(4) . . ?
F5 P1 F2 90.5(4) 2_556 . ?
F1 P1 F2 90.3(3) . . ?
F3 P1 F2 89.7(3) . 2_556 ?
F5 P1 F2 90.5(4) . 2_556 ?
F5 P1 F2 89.6(4) 2_556 2_556 ?
F1 P1 F2 90.3(3) . 2_556 ?
F2 P1 F2 179.3(6) . 2_556 ?

loop_
_geom_bond_atom_site_label_1
_geom_bond_atom_site_label_2
_geom_bond_distance
_geom_bond_site_symmetry_2
_geom_bond_publ_flag
Pd1 N5 1.978(11) 5_556 ?
Pd1 N5 1.978(11) . ?
Pd1 N2 2.053(9) . ?
Pd1 N2 2.053(9) 5_556 ?
F1 P1 1.549(13) . ?
Pd2 N4 1.999(10) . ?
Pd2 N4 1.999(10) 2_556 ?
Pd2 N1 2.009(9) 2_556 ?
Pd2 N1 2.009(9) . ?
O1 C32 1.291(12) . ?
O1 C31 1.459(10) . ?
O3 C32 1.208(12) . ?
O5 C9 1.318(12) . ?
O5 C8 1.462(11) . ?
O6 C9 1.182(12) . ?
N1 C24 1.352(12) . ?
N1 C28 1.374(12) . ?
N2 C33 1.305(10) 6 ?
N2 C33 1.305(10) . ?
N4 C1 1.288(13) . ?
N4 C5 1.328(13) . ?
N5 C10 1.423(10) . ?
N5 C10 1.423(10) 6 ?
C1 C2 1.477(16) . ?
C1 H1 0.9300 . ?
C2 C3 1.372(16) . ?
C2 H2 0.9300 . ?
C3 C4 1.415(14) . ?
C3 H3 0.9300 . ?
C4 C5 1.395(15) . ?
C4 C6 1.492(15) . ?
C5 H5 0.9300 . ?
C6 C7 1.572(14) . ?
C6 H6AB 0.9700 . ?
C6 H6A 0.9700 . ?
C7 C8 1.460(14) . ?
C7 H7AB 0.9700 . ?
C7 H7A 0.9700 . ?
C8 H8AB 0.9700 . ?
C8 H8A 0.9700 . ?
C9 C11 1.504(14) . ?
C10 C11 1.344(12) . ?
C10 H10 0.9300 . ?
C11 C12 1.385(12) . ?
C12 H12 0.9296 . ?
C24 C25 1.324(14) . ?
C24 H24 0.9300 . ?
C25 C26 1.412(14) . ?
C25 H25 0.9300 . ?
C26 C27 1.383(13) . ?
C26 H26 0.9300 . ?
C27 C28 1.350(13) . ?
C27 C29 1.503(14) . ?
C28 H28 0.9300 . ?
C29 C30 1.572(13) . ?
C29 H29A 0.9700 . ?
C29 H29B 0.9700 . ?
C30 C31 1.604(14) . ?
C30 H30A 0.9700 . ?
C30 H30B 0.9700 . ?
C31 H31A 0.9700 . ?
C31 H31B 0.9700 . ?
C32 C34 1.485(13) . ?
C33 C34 1.381(11) . ?
C33 H33 0.9300 . ?
C34 C35 1.362(11) . ?
C35 H35 0.9299 . ?
P2 F10 1.520(9) . ?
P2 F7 1.537(10) . ?
P2 F9 1.559(11) . ?
P2 F11 1.571(11) . ?
P2 F8 1.603(9) . ?
P2 F12 1.678(11) . ?
P1 F3 1.497(11) . ?
P1 F5 1.512(9) . ?
P1 F5 1.512(9) 2_556 ?
P1 F2 1.549(7) . ?
P1 F2 1.549(7) 2_556 ?

loop_
_geom_torsion_atom_site_label_1
_geom_torsion_atom_site_label_2
_geom_torsion_atom_site_label_3
_geom_torsion_atom_site_label_4
_geom_torsion
_geom_torsion_site_symmetry_1
_geom_torsion_site_symmetry_2
_geom_torsion_site_symmetry_3
_geom_torsion_site_symmetry_4
_geom_torsion_publ_flag
C5 N4 C1 C2 3.9(14) . . . . ?
Pd2 N4 C1 C2 -173.3(7) . . . . ?
N4 C1 C2 C3 -4.1(15) . . . . ?
C1 C2 C3 C4 1.1(15) . . . . ?
C2 C3 C4 C5 1.9(16) . . . . ?
C2 C3 C4 C6 -176.0(10) . . . . ?
C1 N4 C5 C4 -0.7(16) . . . . ?
Pd2 N4 C5 C4 176.5(8) . . . . ?
C3 C4 C5 N4 -2.3(17) . . . . ?
C6 C4 C5 N4 175.4(10) . . . . ?
C5 C4 C6 C7 17.5(16) . . . . ?
C3 C4 C6 C7 -164.7(10) . . . . ?
C4 C6 C7 C8 172.6(10) . . . . ?
C6 C7 C8 O5 -177.7(8) . . . . ?
C9 O5 C8 C7 -179.7(9) . . . . ?
C8 O5 C9 O6 4.2(17) . . . . ?
C8 O5 C9 C11 -177.7(8) . . . . ?
C10 N5 C10 C11 -1.4(14) 6 . . . ?
Pd1 N5 C10 C11 176.0(6) . . . . ?
N5 C10 C11 C12 2.6(14) . . . . ?
N5 C10 C11 C9 -178.0(9) . . . . ?
O6 C9 C11 C10 176.3(12) . . . . ?
O5 C9 C11 C10 -1.7(14) . . . . ?
O6 C9 C11 C12 -4.2(18) . . . . ?
O5 C9 C11 C12 177.8(10) . . . . ?
C10 C11 C12 C11 -3.6(18) . . . 6 ?
C9 C11 C12 C11 177.0(8) . . . 6 ?
C28 N1 C24 C25 10.2(19) . . . . ?
Pd2 N1 C24 C25 -171.6(10) . . . . ?
N1 C24 C25 C26 -12(2) . . . . ?
C24 C25 C26 C27 9.7(19) . . . . ?
C25 C26 C27 C28 -6.7(18) . . . . ?
C25 C26 C27 C29 175.9(11) . . . . ?
C26 C27 C28 N1 5.9(18) . . . . ?
C29 C27 C28 N1 -176.9(12) . . . . ?
C24 N1 C28 C27 -7.3(18) . . . . ?
Pd2 N1 C28 C27 174.5(9) . . . . ?
C28 C27 C29 C30 2.3(18) . . . . ?
C26 C27 C29 C30 179.5(11) . . . . ?
C27 C29 C30 C31 -173.9(11) . . . . ?
C32 O1 C31 C30 -172.6(10) . . . . ?
C29 C30 C31 O1 179.0(10) . . . . ?
C31 O1 C32 O3 -1(2) . . . . ?
C31 O1 C32 C34 -177.6(10) . . . . ?
C33 N2 C33 C34 2.1(17) 6 . . . ?
Pd1 N2 C33 C34 -177.5(7) . . . . ?
N2 C33 C34 C35 0.7(16) . . . . ?
N2 C33 C34 C32 -177.9(10) . . . . ?
O3 C32 C34 C35 -9.7(19) . . . . ?
O1 C32 C34 C35 167.5(11) . . . . ?
O3 C32 C34 C33 168.8(13) . . . . ?
O1 C32 C34 C33 -13.9(17) . . . . ?
C33 C34 C35 C34 -4(2) . . . 6 ?
C32 C34 C35 C34 175.1(9) . . . 6 ?
